data_1542161
loop_
_publ_author_name
'Peters, C.'
'Eagen, C.F.'

_publ_section_title
;
 Crystal Structure of K2 Pt (C N)4 Br.30 (H2 O)3.2
;
_journal_name_full 'Physical Review Letters'
_journal_page_first 1132
_journal_page_last 1134
_journal_volume 34
_journal_year 1975
_chemical_formula_sum 'C4 H6.4 Br0.3 K2 N4 O3.2 Pt'
_chemical_name_systematic 'K2 Pt (C N)4 Br.3 (H2 O)3.2'
_space_group_IT_number 99
_symmetry_space_group_name_Hall 'P 4 -2'
_symmetry_space_group_name_H-M 'P 4 m m'
_cell_angle_alpha 90
_cell_angle_beta 90
_cell_angle_gamma 90
_cell_formula_units_Z 2
_cell_length_a 9.866
_cell_length_b 9.866
_cell_length_c 5.773
_cell_volume 561.932
_citation_journal_id_ASTM PRLTAO
_cod_data_source_file Peters_PRLTAO_1975_504.cif
_cod_data_source_block C4H6.4Br0.3K2N4O3.2Pt1
_cod_original_formula_sum 'C4 H6.4 Br0.3 K2 N4 O3.2 Pt1'
_cod_database_code 1542161

loop_
_symmetry_equiv_pos_as_xyz
x,y,z
-y,x,z
-x,-y,z
y,-x,z
-x,y,z
-y,-x,z
x,-y,z
y,x,z

loop_
_atom_site_label
_atom_site_type_symbol
_atom_site_fract_x
_atom_site_fract_y
_atom_site_fract_z
_atom_site_occupancy
_atom_site_U_iso_or_equiv
Br1 Br-1 0.5 0.5 0.501 0.604 0.0
Pt2 Pt+2 0 0 0.475 1 0.0
N2 N-3 0.226 0.226 0.506 1 0.0
C2 C+2 0.144 0.144 0.493 1 0.0
O3 O-2 0.5 0.5 0.364 0.44 0.0
C1 C+2 0.203 0 -0.006 1 0.0
K1 K+1 0.1974 0.5 0.25 1 0.0
O1 O-2 0.5 0 0.59 1 0.0
O2 O-2 0.342 0.342 -0.1 1 0.0
N1 N-3 0.32 0 -0.003 1 0.0
Pt1 Pt+2 0 0 -0.022 1 0.0
